data_7245152
loop_
_publ_author_name
'Wzgarda-Raj, Kinga'
'Ksi\;a\.zkiewicz, Olga'
'Palusiak, Marcin'

_publ_section_title
;
 Co-crystal synthesis of 2- and 4-mercaptopyridines with thiourea and its
 analogue, trithiocyanuric acid
;
_journal_name_full CrystEngComm
_journal_paper_doi 10.1039/D2CE00592A
_journal_year 2022
_chemical_formula_moiety 'C3 H3 N3 S3, C5 H5 N S'
_chemical_formula_sum 'C8 H8 N4 S4'
_chemical_formula_weight 288.42
_space_group_crystal_system monoclinic
_space_group_IT_number 14
_space_group_name_Hall '-P 2yn'
_space_group_name_H-M_alt 'P 1 21/n 1'
_atom_sites_solution_hydrogens mixed
_atom_sites_solution_primary dual
_audit_creation_date 2022-04-08
_audit_creation_method
;
Olex2 1.5
(compiled 2021.12.09 svn.r5202d8cf for OlexSys, GUI svn.r6439)
;
_audit_update_record
;
2022-06-15 deposited with the CCDC.	2022-07-05 downloaded from the CCDC.
;
_cell_angle_alpha 90
_cell_angle_beta 90.3200(10)
_cell_angle_gamma 90
_cell_formula_units_Z 4
_cell_length_a 4.11400(10)
_cell_length_b 12.37150(10)
_cell_length_c 23.8214(2)
_cell_measurement_reflns_used 24921
_cell_measurement_temperature 298
_cell_measurement_theta_max 76.2770
_cell_measurement_theta_min 3.7170
_cell_volume 1212.40(3)
_computing_cell_refinement 'CrysAlisPro 1.171.40.78a (Rigaku OD, 2020)'
_computing_data_collection 'CrysAlisPro 1.171.40.78a (Rigaku OD, 2020)'
_computing_data_reduction 'CrysAlisPro 1.171.40.78a (Rigaku OD, 2020)'
_computing_molecular_graphics 'Olex2 1.5 (Dolomanov et al., 2009)'
_computing_publication_material 'Olex2 1.5 (Dolomanov et al., 2009)'
_computing_structure_refinement 'SHELXL 2018/3 (Sheldrick, 2015)'
_computing_structure_solution 'SHELXT 2018/2 (Sheldrick, 2018)'
_diffrn_ambient_temperature 298
_diffrn_detector 'Hybrid Pixel Array Detector'
_diffrn_detector_area_resol_mean 10.0000
_diffrn_detector_type HyPix
_diffrn_measured_fraction_theta_full 1.000
_diffrn_measured_fraction_theta_max 1.000
_diffrn_measurement_details
;
List of Runs (angles in degrees, time in seconds):

  # Type    Start    End  Width  t~exp~   \w     \q     \k     \f   Frames
#--------------------------------------------------------------------------
  1  \w    -12.00  28.00   0.50    1.28    --  -47.64  19.00-180.00   80
  2  \w    -39.00  25.00   0.50    1.28    --  -47.64  38.00 -60.00  128
  3  \w    -62.00  25.00   0.50    1.28    --  -47.64  57.00 150.00  174
  4  \w   -120.00 -35.00   0.50    1.28    --  -47.64 -38.00   0.00  170
  5  \w     34.00  95.00   0.50    1.28    --   47.64-125.00  30.00  122
  6  \w    -75.00 -19.00   0.50    5.13    --  -91.75  61.00 -30.00  112
  7  \w   -163.00 -79.00   0.50    5.13    --  -91.75 -45.00-120.00  168
  8  \w    -49.00 -20.00   0.50    5.13    --  -91.75  45.00 -30.00   58
  9  \w    -49.00 -20.00   0.50    5.13    --  -91.75  45.00   0.00   58
 10  \w   -114.00 -19.00   0.50    5.13    --  -91.75  77.00 -30.00  190
 11  \w    -49.00 -20.00   0.50    5.13    --  -91.75  45.00-180.00   58
 12  \w   -114.00 -19.00   0.50    5.13    --  -91.75  77.00 150.00  190
 13  \w   -166.00 -79.00   0.50    5.13    --  -91.75 -30.00   0.00  174
 14  \w    -49.00 -20.00   0.50    5.13    --  -91.75  45.00-120.00   58
 15  \w     33.00 105.00   0.50    5.13    --  105.80 -95.00 120.00  144
 16  \w     92.00 176.00   0.50    5.13    --  105.80  15.00 120.00  168
 17  \w     33.00  75.00   0.50    5.13    --  105.80 -61.00-180.00   84
 18  \w     33.00  75.00   0.50    5.13    --  105.80 -61.00 -30.00   84
 19  \w     33.00 105.00   0.50    5.13    --  105.80 -95.00 -30.00  144
 20  \w     34.00 112.00   0.50    5.13    --  105.80-125.00 120.00  156
 21  \w     34.00 112.00   0.50    5.13    --  105.80-125.00-180.00  156
 22  \w     33.00  75.00   0.50    5.13    --  105.80 -61.00 150.00   84
 23  \w     33.00  75.00   0.50    5.13    --  105.80 -61.00   0.00   84
 24  \w     92.00 176.00   0.50    5.13    --  105.80  15.00  90.00  168
 25  \w     92.00 176.00   0.50    5.13    --  105.80  15.00-180.00  168
 26  \w     33.00  75.00   0.50    5.13    --  105.80 -61.00-150.00   84
 27  \w     33.00 105.00   0.50    5.13    --  105.80 -95.00  30.00  144
 28  \w   -120.00 -35.00   0.50    1.28    --  -47.64 -38.00 -60.00  170
 29  \w   -120.00 -25.00   0.50    1.28    --  -47.64 -77.00 -60.00  190
 30  \w     25.00 120.00   0.50    1.28    --   47.64  77.00  60.00  190
 31  \w     25.00 120.00   0.50    1.28    --   47.64  77.00-150.00  190
 32  \w     25.00 120.00   0.50    1.28    --   47.64  77.00 150.00  190
 33  \w   -163.00 -75.00   0.50    5.13    --  -91.75 -61.00-150.00  176
 34  \w   -163.00 -69.00   0.50    5.13    --  -91.75 -77.00-180.00  188
 35  \w   -163.00 -79.00   0.50    5.13    --  -91.75 -45.00 -60.00  168
 36  \w   -163.00 -69.00   0.50    5.13    --  -91.75 -77.00 150.00  188
 37  \w   -163.00 -75.00   0.50    5.13    --  -91.75 -61.00  30.00  176
 38  \w   -163.00 -75.00   0.50    5.13    --  -91.75 -61.00 120.00  176
 39  \w   -163.00 -75.00   0.50    5.13    --  -91.75 -61.00-120.00  176
 40  \w   -163.00 -69.00   0.50    5.13    --  -91.75 -77.00  60.00  188
 41  \w   -163.00 -69.00   0.50    5.13    --  -91.75 -77.00 120.00  188
 42  \w   -163.00 -69.00   0.50    5.13    --  -91.75 -77.00   0.00  188
 43  \w    -49.00 -20.00   0.50    5.13    --  -91.75  45.00  60.00   58
 44  \w   -163.00 -75.00   0.50    5.13    --  -91.75 -61.00 -30.00  176
 45  \w   -163.00 -69.00   0.50    5.13    --  -91.75 -77.00 -60.00  188
 46  \w   -163.00 -69.00   0.50    5.13    --  -91.75 -77.00-150.00  188
 47  \w   -163.00 -79.00   0.50    5.13    --  -91.75 -45.00  90.00  168
 48  \w   -163.00 -75.00   0.50    5.13    --  -91.75 -61.00-180.00  176
 49  \w   -163.00 -75.00   0.50    5.13    --  -91.75 -61.00 -90.00  176
 50  \w   -163.00 -69.00   0.50    5.13    --  -91.75 -77.00  30.00  188
 51  \w   -163.00 -69.00   0.50    5.13    --  -91.75 -77.00-120.00  188
 52  \w   -163.00 -69.00   0.50    5.13    --  -91.75 -77.00  90.00  188
 53  \w   -120.00 -35.00   0.50    1.28    --  -47.64 -38.00 150.00  170
 54  \w    -12.00  28.00   0.50    1.28    --  -47.64  19.00  30.00   80
 55  \w   -120.00 -25.00   0.50    1.28    --  -47.64 -77.00 -30.00  190
 56  \w     25.00 120.00   0.50    1.28    --   47.64  77.00   0.00  190
 57  \w     25.00 120.00   0.50    1.28    --   47.64  77.00 120.00  190
 58  \w   -163.00 -69.00   0.50    5.13    --  -91.75 -77.00 -90.00  188
 59  \w   -163.00 -75.00   0.50    5.13    --  -91.75 -61.00  90.00  176
 60  \w   -163.00 -83.00   0.50    5.13    --  -91.75 -95.00   0.00  160
 61  \w    -49.00 -20.00   0.50    5.13    --  -91.75  45.00  30.00   58
 62  \w    -49.00 -20.00   0.50    5.13    --  -91.75  45.00 -60.00   58
 63  \w   -163.00 -75.00   0.50    5.13    --  -91.75 -61.00 150.00  176
 64  \w   -163.00 -69.00   0.50    5.13    --  -91.75 -77.00 -30.00  188
 65  \w   -163.00 -79.00   0.50    5.13    --  -91.75 -45.00 150.00  168
 66  \w   -163.00 -75.00   0.50    5.13    --  -91.75 -61.00   0.00  176
 67  \w   -163.00 -79.00   0.50    5.13    --  -91.75 -45.00   0.00  168
 68  \w   -163.00 -79.00   0.50    5.13    --  -91.75 -45.00-150.00  168
 69  \w   -163.00 -75.00   0.50    5.13    --  -91.75 -61.00  60.00  176
 70  \w     33.00  75.00   0.50    5.13    --  105.80 -61.00  60.00   84
 71  \w     33.00  94.00   0.50    5.13    --  105.80 -77.00 -30.00  122
 72  \w     33.00 129.00   0.50    5.13    --  105.80 -77.00 -60.00  192
 73  \w     33.00 129.00   0.50    5.13    --  105.80 -77.00 -90.00  192
 74  \w     33.00 129.00   0.50    5.13    --  105.80 -77.00-120.00  192
 75  \w     33.00 129.00   0.50    5.13    --  105.80 -77.00-150.00  192
 76  \w     33.00 129.00   0.50    5.13    --  105.80 -77.00-180.00  192
 77  \w     83.00 178.00   0.50    5.13    --  105.80  77.00 -60.00  190
;
_diffrn_measurement_device 'four-circle diffractometer'
_diffrn_measurement_device_type 'XtaLAB Synergy, Dualflex, HyPix'
_diffrn_measurement_method '\w scans'
_diffrn_orient_matrix_type 'CrysAlisPro convention (1999,Acta A55,543-557)'
_diffrn_orient_matrix_UB_11 -0.0640778000
_diffrn_orient_matrix_UB_12 -0.0305131000
_diffrn_orient_matrix_UB_13 0.0616391000
_diffrn_orient_matrix_UB_21 -0.1604611000
_diffrn_orient_matrix_UB_22 -0.1063130000
_diffrn_orient_matrix_UB_23 -0.0193136000
_diffrn_orient_matrix_UB_31 0.3322753000
_diffrn_orient_matrix_UB_32 -0.0572219000
_diffrn_orient_matrix_UB_33 0.0029686000
_diffrn_radiation_monochromator mirror
_diffrn_radiation_probe x-ray
_diffrn_radiation_type 'Cu K\a'
_diffrn_radiation_wavelength 1.54184
_diffrn_reflns_av_R_equivalents 0.0524
_diffrn_reflns_av_unetI/netI 0.0161
_diffrn_reflns_Laue_measured_fraction_full 1.000
_diffrn_reflns_Laue_measured_fraction_max 1.000
_diffrn_reflns_limit_h_max 4
_diffrn_reflns_limit_h_min -4
_diffrn_reflns_limit_k_max 14
_diffrn_reflns_limit_k_min -14
_diffrn_reflns_limit_l_max 28
_diffrn_reflns_limit_l_min -28
_diffrn_reflns_number 52585
_diffrn_reflns_point_group_measured_fraction_full 1.000
_diffrn_reflns_point_group_measured_fraction_max 1.000
_diffrn_reflns_theta_full 67.684
_diffrn_reflns_theta_max 68.500
_diffrn_reflns_theta_min 3.711
_diffrn_source 'micro-focus sealed X-ray tube'
_diffrn_source_type 'PhotonJet (Cu) X-ray Source'
_exptl_absorpt_coefficient_mu 7.026
_exptl_absorpt_correction_T_max 0.990
_exptl_absorpt_correction_T_min 0.980
_exptl_absorpt_correction_type analytical
_exptl_absorpt_process_details
;
CrysAlisPro 1.171.40.78a (Rigaku Oxford Diffraction, 2020)
Analytical numeric absorption correction using a multifaceted crystal
			model based on expressions derived by R.C. Clark & J.S. Reid.
(Clark, R. C. & Reid, J. S. (1995). Acta Cryst. A51, 887-897)
Empirical absorption correction using spherical harmonics,
 implemented in SCALE3 ABSPACK scaling algorithm.
;
_exptl_crystal_colour yellow
_exptl_crystal_density_diffrn 1.580
_exptl_crystal_description needle
_exptl_crystal_F_000 592
_exptl_crystal_size_max 0.056
_exptl_crystal_size_mid 0.033
_exptl_crystal_size_min 0.027
_refine_diff_density_max 0.263
_refine_diff_density_min -0.224
_refine_diff_density_rms 0.040
_refine_ls_extinction_method none
_refine_ls_goodness_of_fit_ref 1.053
_refine_ls_hydrogen_treatment mixed
_refine_ls_matrix_type full
_refine_ls_number_parameters 161
_refine_ls_number_reflns 2210
_refine_ls_number_restraints 0
_refine_ls_restrained_S_all 1.053
_refine_ls_R_factor_all 0.0284
_refine_ls_R_factor_gt 0.0260
_refine_ls_shift/su_max 0.001
_refine_ls_shift/su_mean 0.000
_refine_ls_structure_factor_coef Fsqd
_refine_ls_weighting_details 'w=1/[\s^2^(Fo^2^)+(0.0260P)^2^+0.5741P] where P=(Fo^2^+2Fc^2^)/3'
_refine_ls_weighting_scheme calc
_refine_ls_wR_factor_gt 0.0623
_refine_ls_wR_factor_ref 0.0635
_reflns_Friedel_coverage 0.000
_reflns_number_gt 2076
_reflns_number_total 2210
_reflns_threshold_expression 'I > 2\s(I)'
_cod_data_source_file d2ce00592a2.cif
_cod_data_source_block structure_III
_cod_database_code 7245152
_shelx_shelxl_version_number 2018/3
_chemical_oxdiff_formula 'C11 H10 N O'
_shelx_space_group_comment
;
The symmetry employed for this shelxl refinement is uniquely defined
by the following loop, which should always be used as a source of
symmetry information in preference to the above space-group names.
They are only intended as comments.
;
_olex2_refinement_description
;
1. Fixed Uiso
 At 1.2 times of:
  All C(H) groups
2.a Aromatic/amide H refined with riding coordinates:
 C5(H5), C3(H3), C6(H6), C2(H2)
;
_olex2_submission_special_instructions 'No special instructions were received'
_oxdiff_exptl_absorpt_empirical_details
;
Empirical correction (ABSPACK) includes:
- Absorption correction using spherical harmonics
- Frame scaling
;
_oxdiff_exptl_absorpt_empirical_full_max 2.308
_oxdiff_exptl_absorpt_empirical_full_min 0.645

loop_
_space_group_symop_operation_xyz
'x, y, z'
'-x+1/2, y+1/2, -z+1/2'
'-x, -y, -z'
'x-1/2, -y-1/2, z-1/2'

loop_
_atom_site_label
_atom_site_type_symbol
_atom_site_fract_x
_atom_site_fract_y
_atom_site_fract_z
_atom_site_U_iso_or_equiv
_atom_site_adp_type
_atom_site_occupancy
_atom_site_site_symmetry_order
_atom_site_calc_flag
_atom_site_refinement_flags_posn
_atom_site_refinement_flags_adp
_atom_site_refinement_flags_occupancy
_atom_site_disorder_assembly
_atom_site_disorder_group
S12 S 0.29981(12) 0.47960(3) 0.57314(2) 0.04440(13) Uani 1 1 d . . . . .
S4 S 0.89460(12) 0.27112(3) 0.68090(2) 0.04399(13) Uani 1 1 d . . . . .
S14 S 0.67936(14) 0.07252(4) 0.57577(2) 0.05109(15) Uani 1 1 d . . . . .
S16 S 0.01849(16) 0.22455(4) 0.40245(2) 0.06422(18) Uani 1 1 d . . . . .
N13 N 0.4762(4) 0.27453(11) 0.56649(6) 0.0373(3) Uani 1 1 d . . . . .
N11 N 0.1768(4) 0.33907(12) 0.49206(6) 0.0398(3) Uani 1 1 d . . . . .
N15 N 0.3488(4) 0.16320(13) 0.49263(6) 0.0432(4) Uani 1 1 d . . . . .
N1 N 1.1523(5) 0.57320(14) 0.77404(7) 0.0548(4) Uani 1 1 d . . . . .
C12 C 0.3181(4) 0.36020(13) 0.54302(7) 0.0346(3) Uani 1 1 d . . . . .
C14 C 0.4936(4) 0.17403(13) 0.54391(7) 0.0368(4) Uani 1 1 d . . . . .
C4 C 0.9839(4) 0.38643(13) 0.71730(7) 0.0358(4) Uani 1 1 d . . . . .
C16 C 0.1879(5) 0.24287(14) 0.46427(7) 0.0403(4) Uani 1 1 d . . . . .
C5 C 0.8882(5) 0.48912(14) 0.69832(7) 0.0432(4) Uani 1 1 d . . . . .
H5 H 0.764137 0.495102 0.665717 0.052 Uiso 1 1 calc R U . . .
C3 C 1.1607(5) 0.38473(15) 0.76818(8) 0.0482(5) Uani 1 1 d . . . . .
H3 H 1.222587 0.318863 0.783723 0.058 Uiso 1 1 calc R U . . .
C6 C 0.9737(6) 0.57938(16) 0.72671(8) 0.0525(5) Uani 1 1 d . . . . .
H6 H 0.908234 0.646620 0.713347 0.063 Uiso 1 1 calc R U . . .
C2 C 1.2415(6) 0.47803(17) 0.79472(9) 0.0551(5) Uani 1 1 d . . . . .
H2 H 1.361328 0.475265 0.827914 0.066 Uiso 1 1 calc R U . . .
H13 H 0.568(5) 0.2831(17) 0.5963(9) 0.048(6) Uiso 1 1 d . . . . .
H11 H 0.088(5) 0.3879(18) 0.4761(9) 0.047(6) Uiso 1 1 d . . . . .
H15 H 0.359(5) 0.1015(19) 0.4774(9) 0.053(6) Uiso 1 1 d . . . . .
H1 H 1.223(6) 0.630(2) 0.7893(11) 0.074(8) Uiso 1 1 d . . . . .

loop_
_atom_site_aniso_label
_atom_site_aniso_U_11
_atom_site_aniso_U_22
_atom_site_aniso_U_33
_atom_site_aniso_U_23
_atom_site_aniso_U_13
_atom_site_aniso_U_12
S12 0.0608(3) 0.0330(2) 0.0392(2) -0.00296(17) -0.0125(2) 0.01022(19)
S4 0.0580(3) 0.0276(2) 0.0462(2) -0.00019(17) -0.0205(2) -0.00154(18)
S14 0.0745(3) 0.0336(2) 0.0449(3) -0.00262(18) -0.0213(2) 0.0145(2)
S16 0.0944(4) 0.0533(3) 0.0445(3) -0.0050(2) -0.0337(3) 0.0056(3)
N13 0.0489(9) 0.0324(7) 0.0306(7) -0.0008(6) -0.0113(6) 0.0054(6)
N11 0.0513(9) 0.0325(8) 0.0354(7) 0.0026(6) -0.0133(6) 0.0052(7)
N15 0.0625(10) 0.0317(8) 0.0354(7) -0.0037(6) -0.0123(7) 0.0056(7)
N1 0.0737(12) 0.0380(9) 0.0526(10) -0.0145(8) -0.0097(8) -0.0041(8)
C12 0.0386(9) 0.0331(8) 0.0320(8) 0.0030(6) -0.0033(6) 0.0026(7)
C14 0.0435(10) 0.0332(9) 0.0336(8) -0.0006(7) -0.0051(7) 0.0032(7)
C4 0.0380(9) 0.0334(9) 0.0359(8) -0.0006(7) -0.0035(7) -0.0014(7)
C16 0.0484(10) 0.0359(9) 0.0366(9) 0.0015(7) -0.0086(7) 0.0009(8)
C5 0.0562(11) 0.0354(9) 0.0378(9) -0.0008(7) -0.0076(8) 0.0038(8)
C3 0.0616(12) 0.0387(10) 0.0439(10) -0.0009(8) -0.0167(9) 0.0042(9)
C6 0.0774(14) 0.0338(10) 0.0464(10) -0.0015(8) -0.0040(10) 0.0040(9)
C2 0.0673(14) 0.0509(12) 0.0470(11) -0.0117(9) -0.0189(10) 0.0031(10)

loop_
_atom_type_symbol
_atom_type_description
_atom_type_scat_dispersion_real
_atom_type_scat_dispersion_imag
_atom_type_scat_source
C C 0.0181 0.0091 'International Tables Vol C Tables 4.2.6.8 and 6.1.1.4'
H H 0.0000 0.0000 'International Tables Vol C Tables 4.2.6.8 and 6.1.1.4'
N N 0.0311 0.0180 'International Tables Vol C Tables 4.2.6.8 and 6.1.1.4'
S S 0.3331 0.5567 'International Tables Vol C Tables 4.2.6.8 and 6.1.1.4'

loop_
_exptl_crystal_face_index_h
_exptl_crystal_face_index_k
_exptl_crystal_face_index_l
_exptl_crystal_face_perp_dist
0 1 -2 0.0130
-2 0 -1 0.0339
0 -1 -2 0.0166
0 1 2 0.0107
0 -1 15 0.0094
0 -6 11 0.0159
0 8 -1 0.0071
3 2 0 0.0139

loop_
_geom_angle_atom_site_label_1
_geom_angle_atom_site_label_2
_geom_angle_atom_site_label_3
_geom_angle
_geom_angle_site_symmetry_1
_geom_angle_site_symmetry_3
_geom_angle_publ_flag
C12 N13 H13 118.5(15) . . ?
C14 N13 C12 125.20(15) . . ?
C14 N13 H13 116.3(15) . . ?
C12 N11 H11 117.9(15) . . ?
C16 N11 C12 125.63(15) . . ?
C16 N11 H11 116.4(15) . . ?
C14 N15 C16 125.55(15) . . ?
C14 N15 H15 116.9(15) . . ?
C16 N15 H15 117.6(15) . . ?
C6 N1 H1 120.2(18) . . ?
C2 N1 C6 120.70(17) . . ?
C2 N1 H1 118.9(18) . . ?
N13 C12 S12 122.89(13) . . ?
N13 C12 N11 114.52(15) . . ?
N11 C12 S12 122.59(13) . . ?
N13 C14 S14 122.65(13) . . ?
N13 C14 N15 114.95(15) . . ?
N15 C14 S14 122.40(13) . . ?
C5 C4 S4 122.21(13) . . ?
C5 C4 C3 115.63(16) . . ?
C3 C4 S4 122.16(13) . . ?
N11 C16 S16 122.76(13) . . ?
N11 C16 N15 114.08(15) . . ?
N15 C16 S16 123.16(14) . . ?
C4 C5 H5 119.5 . . ?
C6 C5 C4 121.00(17) . . ?
C6 C5 H5 119.5 . . ?
C4 C3 H3 119.6 . . ?
C2 C3 C4 120.79(18) . . ?
C2 C3 H3 119.6 . . ?
N1 C6 C5 120.82(18) . . ?
N1 C6 H6 119.6 . . ?
C5 C6 H6 119.6 . . ?
N1 C2 C3 121.01(18) . . ?
N1 C2 H2 119.5 . . ?
C3 C2 H2 119.5 . . ?

loop_
_geom_bond_atom_site_label_1
_geom_bond_atom_site_label_2
_geom_bond_distance
_geom_bond_site_symmetry_2
_geom_bond_publ_flag
S12 C12 1.6440(17) . ?
S4 C4 1.7083(17) . ?
S14 C14 1.6525(17) . ?
S16 C16 1.6415(17) . ?
N13 C12 1.362(2) . ?
N13 C14 1.357(2) . ?
N13 H13 0.81(2) . ?
N11 C12 1.368(2) . ?
N11 C16 1.363(2) . ?
N11 H11 0.80(2) . ?
N15 C14 1.363(2) . ?
N15 C16 1.364(2) . ?
N15 H15 0.85(2) . ?
N1 C6 1.344(3) . ?
N1 C2 1.327(3) . ?
N1 H1 0.84(3) . ?
C4 C5 1.404(2) . ?
C4 C3 1.410(2) . ?
C5 H5 0.9300 . ?
C5 C6 1.351(3) . ?
C3 H3 0.9300 . ?
C3 C2 1.357(3) . ?
C6 H6 0.9300 . ?
C2 H2 0.9300 . ?

loop_
_geom_hbond_atom_site_label_D
_geom_hbond_atom_site_label_H
_geom_hbond_atom_site_label_A
_geom_hbond_distance_DH
_geom_hbond_distance_HA
_geom_hbond_distance_DA
_geom_hbond_angle_DHA
_geom_hbond_site_symmetry_A
_geom_hbond_publ_flag
C5 H5 S12 0.93 2.92 3.8321(19) 168.7 . yes
N13 H13 S4 0.81(2) 2.42(2) 3.2153(15) 168(2) . yes
N11 H11 S12 0.80(2) 2.57(2) 3.3549(16) 169(2) 3_566 yes
N15 H15 S14 0.85(2) 2.50(2) 3.3423(16) 172(2) 3_656 yes
N1 H1 S4 0.84(3) 2.45(3) 3.2558(18) 160(2) 2_756 yes

loop_
_geom_torsion_atom_site_label_1
_geom_torsion_atom_site_label_2
_geom_torsion_atom_site_label_3
_geom_torsion_atom_site_label_4
_geom_torsion
_geom_torsion_site_symmetry_1
_geom_torsion_site_symmetry_2
_geom_torsion_site_symmetry_3
_geom_torsion_site_symmetry_4
_geom_torsion_publ_flag
S4 C4 C5 C6 -177.20(16) . . . . ?
S4 C4 C3 C2 176.76(17) . . . . ?
C12 N13 C14 S14 -177.84(14) . . . . ?
C12 N13 C14 N15 2.7(3) . . . . ?
C12 N11 C16 S16 -178.61(15) . . . . ?
C12 N11 C16 N15 2.1(3) . . . . ?
C14 N13 C12 S12 178.76(14) . . . . ?
C14 N13 C12 N11 -1.6(3) . . . . ?
C14 N15 C16 S16 179.97(15) . . . . ?
C14 N15 C16 N11 -0.7(3) . . . . ?
C4 C5 C6 N1 -0.2(3) . . . . ?
C4 C3 C2 N1 1.1(3) . . . . ?
C16 N11 C12 S12 178.64(15) . . . . ?
C16 N11 C12 N13 -1.0(3) . . . . ?
C16 N15 C14 S14 179.07(15) . . . . ?
C16 N15 C14 N13 -1.5(3) . . . . ?
C5 C4 C3 C2 -2.8(3) . . . . ?
C3 C4 C5 C6 2.3(3) . . . . ?
C6 N1 C2 C3 1.3(3) . . . . ?
C2 N1 C6 C5 -1.8(3) . . . . ?

loop_
_exptl_oxdiff_crystal_face_indexfrac_h
_exptl_oxdiff_crystal_face_indexfrac_k
_exptl_oxdiff_crystal_face_indexfrac_l
_exptl_oxdiff_crystal_face_x
_exptl_oxdiff_crystal_face_y
_exptl_oxdiff_crystal_face_z
0.0001 1.0012 -1.9985 -0.1537 -0.0679 -0.0632
-1.9998 0.0008 -1.0053 0.0662 0.3402 -0.6675
0.0003 -0.9987 -2.0019 -0.0929 0.1448 0.0513
-0.0003 0.9987 2.0019 0.0929 -0.1448 -0.0513
0.0645 -0.7207 15.3964 0.9669 -0.2311 0.1084
0.3684 -5.6647 10.7432 0.8114 0.3356 0.4785
0.1747 8.0020 -0.8182 -0.3058 -0.8629 -0.4023
2.5743 2.1303 0.1066 -0.2234 -0.6416 0.7338
